data_4334344
loop_
_publ_author_name
'Shidong Ji'
'Motoharu Imai'
'Haikui Zhu'
'Shoji Yamanaka'

_publ_contact_author_address 'Hiroshima University, Higashi-Hiroshima Japan'
_publ_contact_author_email syamana@hiroshima-u.ac.jp
_publ_contact_author_name 'Shoji Yamanaka'
_publ_section_title
;
 Structural Characterization of Magnesium-Based Compounds Mg9Si5 and
 Mg4Si3Al (Superconductor) Synthesized under High Pressure and High
 Temperature Conditions
;
_journal_name_full 'Inorganic Chemistry'
_journal_page_first 3953
_journal_page_last 3961
_journal_paper_doi 10.1021/ic3027539
_journal_volume 52
_journal_year 2013
_chemical_compound_source 'synthesis as described'
_chemical_formula_moiety 'Al1 Mg4 Si3'
_chemical_formula_sum 'Al Mg4 Si3'
_chemical_formula_weight 208.49
_chemical_name_systematic
;
 ?
;
_space_group_IT_number 130
_symmetry_cell_setting tetragonal
_symmetry_Int_Tables_number 130
_symmetry_space_group_name_Hall '-P 4a 2ac'
_symmetry_space_group_name_H-M 'P 4/n c c :2'
_atom_sites_solution_primary direct
_atom_sites_solution_secondary difmap
_audit_conform_dict_location ftp://ftp.iucr.org/pub/cif_core.dic
_audit_conform_dict_name cif_core.dic
_audit_conform_dict_version 2.3
_audit_creation_date 2012-07-16T17:57:47-00:00
_audit_creation_method 'WinGX routine CIF_UPDATE'
_cell_angle_alpha 90
_cell_angle_beta 90
_cell_angle_gamma 90
_cell_formula_units_Z 4
_cell_length_a 6.7225(5)
_cell_length_b 6.7225(5)
_cell_length_c 13.5150(9)
_cell_measurement_reflns_used 0
_cell_measurement_temperature 293
_cell_measurement_theta_max 0
_cell_measurement_theta_min 0
_cell_measurement_wavelength 0.71073
_cell_volume 610.77(8)
_computing_cell_refinement 'Bruker SAINT'
_computing_data_collection 'Bruker APEX2'
_computing_data_reduction 'Bruker SAINT'
_computing_molecular_graphics 'Ortep-3 for Windows (Farrugia, 1997)'
_computing_publication_material 'WinGX publication routines (Farrugia, 1999)'
_computing_structure_refinement 'SHELXL-97 (Sheldrick, 1997)'
_computing_structure_solution 'SIR97 (Giacovazzo et al, 1997)'
_diffrn_ambient_temperature 293
_diffrn_detector_area_resol_mean 'not relevant'
_diffrn_measured_fraction_theta_full 1
_diffrn_measured_fraction_theta_max 1
_diffrn_measurement_device_type 'Brucker SMART CCD'
_diffrn_measurement_method 'phi and omega scans'
_diffrn_radiation_monochromator graphite
_diffrn_radiation_probe x-ray
_diffrn_radiation_source 'Bruker TXS fine-focus rotating anode'
_diffrn_radiation_type MoK\a
_diffrn_radiation_wavelength 0.71069
_diffrn_reflns_av_R_equivalents 0.0654
_diffrn_reflns_av_unetI/netI 0.0307
_diffrn_reflns_limit_h_max 8
_diffrn_reflns_limit_h_min -8
_diffrn_reflns_limit_k_max 8
_diffrn_reflns_limit_k_min -8
_diffrn_reflns_limit_l_max 17
_diffrn_reflns_limit_l_min -17
_diffrn_reflns_number 3608
_diffrn_reflns_theta_full 27.4
_diffrn_reflns_theta_max 27.4
_diffrn_reflns_theta_min 3.01
_exptl_absorpt_coefficient_mu 1.191
_exptl_absorpt_correction_T_max 0.888
_exptl_absorpt_correction_T_min 0.857
_exptl_absorpt_correction_type numerical
_exptl_absorpt_process_details 'APEX II CCD'
_exptl_crystal_colour black
_exptl_crystal_density_diffrn 2.267
_exptl_crystal_description prism
_exptl_crystal_F_000 412
_exptl_crystal_size_max 0.13
_exptl_crystal_size_mid 0.1
_exptl_crystal_size_min 0.1
_refine_diff_density_max 0.722
_refine_diff_density_min -0.648
_refine_diff_density_rms 0.09
_refine_ls_extinction_method none
_refine_ls_goodness_of_fit_ref 1.143
_refine_ls_matrix_type full
_refine_ls_number_parameters 21
_refine_ls_number_reflns 357
_refine_ls_number_restraints 0
_refine_ls_restrained_S_all 1.143
_refine_ls_R_factor_all 0.0414
_refine_ls_R_factor_gt 0.031
_refine_ls_shift/su_max 0
_refine_ls_shift/su_mean 0
_refine_ls_structure_factor_coef Fsqd
_refine_ls_weighting_details 'calc w=1/[\s^2^(Fo^2^)+(0.0219P)^2^+1.2174P] where P=(Fo^2^+2Fc^2^)/3'
_refine_ls_weighting_scheme calc
_refine_ls_wR_factor_gt 0.0687
_refine_ls_wR_factor_ref 0.0728
_reflns_number_gt 310
_reflns_number_total 357
_reflns_threshold_expression >2sigma(I)
_cod_data_source_file ic3027539_si_002.cif
_cod_data_source_block struct
_cod_original_sg_symbol_H-M 'P 4/n c c'
_cod_original_formula_sum 'Al1 Mg4 Si3'
_cod_database_code 4334344

loop_
_symmetry_equiv_pos_as_xyz
'x, y, z'
'-x+1/2, -y+1/2, z'
'x+1/2, -y, -z+1/2'
'-x, y+1/2, -z+1/2'
'-y, -x, -z+1/2'
'y+1/2, x+1/2, -z+1/2'
'y, -x+1/2, z'
'-y+1/2, x, z'
'-x, -y, -z'
'x-1/2, y-1/2, -z'
'-x-1/2, y, z-1/2'
'x, -y-1/2, z-1/2'
'y, x, z-1/2'
'-y-1/2, -x-1/2, z-1/2'
'-y, x-1/2, -z'
'y-1/2, -x, -z'

loop_
_atom_site_label
_atom_site_type_symbol
_atom_site_fract_x
_atom_site_fract_y
_atom_site_fract_z
_atom_site_U_iso_or_equiv
_atom_site_adp_type
_atom_site_occupancy
_atom_site_symmetry_multiplicity
_atom_site_calc_flag
_atom_site_refinement_flags
Si1 Si 0.25 0.25 0.48882(11) 0.0125(4) Uani 1 4 d S
Si2 Si 0.12221(12) -0.12221(12) 0.25 0.0145(3) Uani 1 2 d S
Al3 Al 0.25 0.25 0.28113(16) 0.0247(5) Uani 1 4 d S
Mg4 Mg -0.09523(15) 0.06945(15) 0.40274(7) 0.0160(3) Uani 1 1 d .

loop_
_atom_site_aniso_label
_atom_site_aniso_U_11
_atom_site_aniso_U_22
_atom_site_aniso_U_33
_atom_site_aniso_U_23
_atom_site_aniso_U_13
_atom_site_aniso_U_12
Si1 0.0117(5) 0.0117(5) 0.0142(7) 0 0 0
Si2 0.0161(4) 0.0161(4) 0.0114(5) 0.0002(3) 0.0002(3) 0.0010(4)
Al3 0.0163(6) 0.0163(6) 0.0415(12) 0 0 0
Mg4 0.0154(5) 0.0171(5) 0.0155(5) 0.0010(4) -0.0003(4) 0.0019(4)

loop_
_atom_type_symbol
_atom_type_description
_atom_type_scat_dispersion_real
_atom_type_scat_dispersion_imag
_atom_type_scat_source
_atom_type_number_in_cell
Mg Mg 0.0486 0.0363 'International Tables Vol C Tables 4.2.6.8 and 6.1.1.4' 16
Al Al 0.0645 0.0514 'International Tables Vol C Tables 4.2.6.8 and 6.1.1.4' 4
Si Si 0.0817 0.0704 'International Tables Vol C Tables 4.2.6.8 and 6.1.1.4' 12

loop_
_geom_angle_atom_site_label_1
_geom_angle_atom_site_label_2
_geom_angle_atom_site_label_3
_geom_angle
_geom_angle_site_symmetry_1
_geom_angle_site_symmetry_3
Mg4 Si1 Mg4 74.10(3) 10_666 16_656
Mg4 Si1 Mg4 116.89(7) 10_666 9_556
Mg4 Si1 Mg4 74.10(3) 16_656 9_556
Mg4 Si1 Mg4 74.10(3) 10_666 15_566
Mg4 Si1 Mg4 116.89(7) 16_656 15_566
Mg4 Si1 Mg4 74.10(3) 9_556 15_566
Mg4 Si1 Al3 121.56(3) 10_666 .
Mg4 Si1 Al3 121.56(3) 16_656 .
Mg4 Si1 Al3 121.56(3) 9_556 .
Mg4 Si1 Al3 121.56(3) 15_566 .
Mg4 Si1 Mg4 146.94(4) 10_666 .
Mg4 Si1 Mg4 132.54(4) 16_656 .
Mg4 Si1 Mg4 65.59(3) 9_556 .
Mg4 Si1 Mg4 75.45(4) 15_566 .
Al3 Si1 Mg4 66.05(3) . .
Mg4 Si1 Mg4 132.54(4) 10_666 8
Mg4 Si1 Mg4 65.59(3) 16_656 8
Mg4 Si1 Mg4 75.45(4) 9_556 8
Mg4 Si1 Mg4 146.94(4) 15_566 8
Al3 Si1 Mg4 66.05(3) . 8
Mg4 Si1 Mg4 80.52(3) . 8
Mg4 Si1 Mg4 65.59(3) 10_666 2
Mg4 Si1 Mg4 75.45(4) 16_656 2
Mg4 Si1 Mg4 146.94(4) 9_556 2
Mg4 Si1 Mg4 132.54(4) 15_566 2
Al3 Si1 Mg4 66.05(3) . 2
Mg4 Si1 Mg4 132.10(7) . 2
Mg4 Si1 Mg4 80.52(3) 8 2
Mg4 Si1 Mg4 75.45(4) 10_666 7
Mg4 Si1 Mg4 146.94(4) 16_656 7
Mg4 Si1 Mg4 132.54(4) 9_556 7
Mg4 Si1 Mg4 65.59(3) 15_566 7
Al3 Si1 Mg4 66.05(3) . 7
Mg4 Si1 Mg4 80.52(3) . 7
Mg4 Si1 Mg4 132.10(7) 8 7
Mg4 Si1 Mg4 80.52(3) 2 7
Si2 Si2 Al3 115.70(2) 2_545 .
Si2 Si2 Al3 115.70(2) 2_545 3_455
Al3 Si2 Al3 128.59(5) . 3_455
Si2 Si2 Mg4 67.27(3) 2_545 7_545
Al3 Si2 Mg4 123.58(5) . 7_545
Al3 Si2 Mg4 77.41(4) 3_455 7_545
Si2 Si2 Mg4 67.27(3) 2_545 3
Al3 Si2 Mg4 77.41(4) . 3
Al3 Si2 Mg4 123.58(5) 3_455 3
Mg4 Si2 Mg4 134.55(6) 7_545 3
Si2 Si2 Mg4 133.24(3) 2_545 5
Al3 Si2 Mg4 77.22(5) . 5
Al3 Si2 Mg4 68.10(4) 3_455 5
Mg4 Si2 Mg4 145.07(3) 7_545 5
Mg4 Si2 Mg4 73.11(4) 3 5
Si2 Si2 Mg4 133.24(3) 2_545 .
Al3 Si2 Mg4 68.10(4) . .
Al3 Si2 Mg4 77.22(5) 3_455 .
Mg4 Si2 Mg4 73.11(4) 7_545 .
Mg4 Si2 Mg4 145.07(3) 3 .
Mg4 Si2 Mg4 93.52(5) 5 .
Si2 Si2 Mg4 62.85(3) 2_545 8
Al3 Si2 Mg4 66.72(4) . 8
Al3 Si2 Mg4 142.28(5) 3_455 8
Mg4 Si2 Mg4 67.43(4) 7_545 8
Mg4 Si2 Mg4 91.79(4) 3 8
Mg4 Si2 Mg4 143.25(2) 5 8
Mg4 Si2 Mg4 79.86(4) . 8
Si2 Si2 Mg4 62.85(3) 2_545 4_545
Al3 Si2 Mg4 142.28(5) . 4_545
Al3 Si2 Mg4 66.72(4) 3_455 4_545
Mg4 Si2 Mg4 91.79(4) 7_545 4_545
Mg4 Si2 Mg4 67.43(4) 3 4_545
Mg4 Si2 Mg4 79.86(4) 5 4_545
Mg4 Si2 Mg4 143.25(2) . 4_545
Mg4 Si2 Mg4 125.70(6) 8 4_545
Si2 Al3 Si2 161.93(9) . 2
Si2 Al3 Si2 88.586(14) . 4
Si2 Al3 Si2 88.586(14) 2 4
Si2 Al3 Si2 88.586(14) . 3
Si2 Al3 Si2 88.586(14) 2 3
Si2 Al3 Si2 161.93(9) 4 3
Si2 Al3 Si1 99.04(5) . .
Si2 Al3 Si1 99.04(5) 2 .
Si2 Al3 Si1 99.04(5) 4 .
Si2 Al3 Si1 99.04(5) 3 .
Si2 Al3 Mg4 133.70(5) . 2
Si2 Al3 Mg4 58.41(3) 2 2
Si2 Al3 Mg4 131.20(5) 4 2
Si2 Al3 Mg4 60.55(3) 3 2
Si1 Al3 Mg4 57.89(4) . 2
Si2 Al3 Mg4 131.20(5) . 7
Si2 Al3 Mg4 60.55(3) 2 7
Si2 Al3 Mg4 58.41(3) 4 7
Si2 Al3 Mg4 133.70(5) 3 7
Si1 Al3 Mg4 57.89(4) . 7
Mg4 Al3 Mg4 73.59(4) 2 7
Si2 Al3 Mg4 58.41(3) . .
Si2 Al3 Mg4 133.70(5) 2 .
Si2 Al3 Mg4 60.55(3) 4 .
Si2 Al3 Mg4 131.20(5) 3 .
Si1 Al3 Mg4 57.89(4) . .
Mg4 Al3 Mg4 115.78(8) 2 .
Mg4 Al3 Mg4 73.59(4) 7 .
Si2 Al3 Mg4 60.55(3) . 8
Si2 Al3 Mg4 131.20(5) 2 8
Si2 Al3 Mg4 133.70(5) 4 8
Si2 Al3 Mg4 58.41(3) 3 8
Si1 Al3 Mg4 57.89(4) . 8
Mg4 Al3 Mg4 73.59(4) 2 8
Mg4 Al3 Mg4 115.78(8) 7 8
Mg4 Al3 Mg4 73.59(4) . 8
Si1 Mg4 Si2 103.22(4) 9_556 3_455
Si1 Mg4 Si2 102.94(4) 9_556 .
Si2 Mg4 Si2 82.64(3) 3_455 .
Si1 Mg4 Si1 114.41(3) 9_556 .
Si2 Mg4 Si1 141.93(5) 3_455 .
Si2 Mg4 Si1 94.04(4) . .
Si1 Mg4 Si2 152.61(5) 9_556 4
Si2 Mg4 Si2 49.88(4) 3_455 4
Si2 Mg4 Si2 80.83(3) . 4
Si1 Mg4 Si2 92.09(4) . 4
Si1 Mg4 Mg4 58.23(4) 9_556 9_556
Si2 Mg4 Mg4 160.67(6) 3_455 9_556
Si2 Mg4 Mg4 105.66(5) . 9_556
Si1 Mg4 Mg4 56.18(4) . 9_556
Si2 Mg4 Mg4 147.58(6) 4 9_556
Si1 Mg4 Al3 149.10(4) 9_556 .
Si2 Mg4 Al3 93.84(5) 3_455 .
Si2 Mg4 Al3 53.50(3) . .
Si1 Mg4 Al3 56.06(5) . .
Si2 Mg4 Al3 52.73(3) 4 .
Mg4 Mg4 Al3 105.16(5) 9_556 .
Si1 Mg4 Mg4 109.90(4) 9_556 2_455
Si2 Mg4 Mg4 57.83(2) 3_455 2_455
Si2 Mg4 Mg4 132.82(3) . 2_455
Si1 Mg4 Mg4 101.86(4) . 2_455
Si2 Mg4 Mg4 54.75(2) 4 2_455
Mg4 Mg4 Mg4 120.16(4) 9_556 2_455
Al3 Mg4 Mg4 100.98(4) . 2_455
Si1 Mg4 Mg4 52.948(15) 9_556 8_455
Si2 Mg4 Mg4 53.60(3) 3_455 8_455
Si2 Mg4 Mg4 109.728(19) . 8_455
Si1 Mg4 Mg4 154.68(4) . 8_455
Si2 Mg4 Mg4 99.99(4) 4 8_455
Mg4 Mg4 Mg4 107.11(3) 9_556 8_455
Al3 Mg4 Mg4 146.91(4) . 8_455
Mg4 Mg4 Mg4 68.55(5) 2_455 8_455
Si1 Mg4 Mg4 52.948(15) 9_556 7_545
Si2 Mg4 Mg4 109.81(2) 3_455 7_545
Si2 Mg4 Mg4 53.30(3) . 7_545
Si1 Mg4 Mg4 97.73(4) . 7_545
Si2 Mg4 Mg4 133.50(2) 4 7_545
Mg4 Mg4 Mg4 64.90(4) 9_556 7_545
Al3 Mg4 Mg4 97.16(4) . 7_545
Mg4 Mg4 Mg4 158.55(5) 2_455 7_545
Mg4 Mg4 Mg4 90 8_455 7_545
Si1 Mg4 Mg4 96.91(4) 9_556 15_566
Si2 Mg4 Mg4 120.37(3) 3_455 15_566
Si2 Mg4 Mg4 145.15(4) . 15_566
Si1 Mg4 Mg4 51.42(4) . 15_566
Si2 Mg4 Mg4 94.43(3) 4 15_566
Mg4 Mg4 Mg4 61.81(5) 9_556 15_566
Al3 Mg4 Mg4 96.33(4) . 15_566
Mg4 Mg4 Mg4 62.544(16) 2_455 15_566
Mg4 Mg4 Mg4 105.10(3) 8_455 15_566
Mg4 Mg4 Mg4 126.71(3) 7_545 15_566
Si1 Mg4 Mg4 53.13(3) 9_556 16_556
Si2 Mg4 Mg4 96.34(3) 3_455 16_556
Si2 Mg4 Mg4 155.34(4) . 16_556
Si1 Mg4 Mg4 101.39(4) . 16_556
Si2 Mg4 Mg4 117.28(3) 4 16_556
Mg4 Mg4 Mg4 68.72(5) 9_556 16_556
Al3 Mg4 Mg4 150.62(4) . 16_556
Mg4 Mg4 Mg4 62.544(16) 2_455 16_556
Mg4 Mg4 Mg4 53.29(3) 8_455 16_556
Mg4 Mg4 Mg4 105.10(3) 7_545 16_556
Mg4 Mg4 Mg4 54.91(3) 15_566 16_556

loop_
_geom_bond_atom_site_label_1
_geom_bond_atom_site_label_2
_geom_bond_distance
_geom_bond_site_symmetry_2
Si1 Mg4 2.8004(13) 10_666
Si1 Mg4 2.8004(13) 16_656
Si1 Mg4 2.8004(13) 9_556
Si1 Mg4 2.8004(13) 15_566
Si1 Al3 2.807(3) .
Si1 Mg4 2.8658(12) .
Si1 Mg4 2.8658(12) 8
Si1 Mg4 2.8658(12) 2
Si1 Mg4 2.8658(12) 7
Si2 Si2 2.430(2) 2_545
Si2 Al3 2.6788(6) .
Si2 Al3 2.6788(6) 3_455
Si2 Mg4 2.8276(11) 7_545
Si2 Mg4 2.8276(11) 3
Si2 Mg4 2.8386(13) 5
Si2 Mg4 2.8386(13) .
Si2 Mg4 2.9311(11) 8
Si2 Mg4 2.9311(11) 4_545
Al3 Si2 2.6788(6) 2
Al3 Si2 2.6788(6) 4
Al3 Si2 2.6788(6) 3
Al3 Mg4 3.0920(15) 2
Al3 Mg4 3.0920(15) 7
Al3 Mg4 3.0920(15) .
Al3 Mg4 3.0920(15) 8
Mg4 Si1 2.8004(13) 9_556
Mg4 Si2 2.8276(11) 3_455
Mg4 Si2 2.9311(11) 4
Mg4 Mg4 3.0695(19) 9_556
Mg4 Mg4 3.197(2) 2_455
Mg4 Mg4 3.3747(14) 8_455
Mg4 Mg4 3.3747(14) 7_545
Mg4 Mg4 3.4674(17) 15_566
Mg4 Mg4 3.4674(17) 16_556
